data_4025576
loop_
_publ_author_name
'Xiaolei Wang'
'Jie Zheng'
'Qiang Chen'
'Huaiji Zheng'
'Yongping He'
'Juan Yang'
'Xuegong She'

_publ_section_title
;
 Biomimetic Total Synthesis of (+)-Chabranol
;
_journal_name_full 'Journal of Organic Chemistry'
_journal_page_first 5392
_journal_page_last 5394
_journal_paper_doi 10.1021/jo101016g
_journal_volume 75
_journal_year 2010
_chemical_formula_sum 'C25 H Br2 O5'
_chemical_formula_weight 541.08
_chemical_name_systematic
; 
 ? 
;
_space_group_IT_number 19
_symmetry_cell_setting orthorhombic
_symmetry_space_group_name_Hall 'P 2ac 2ab'
_symmetry_space_group_name_H-M 'P 21 21 21'
_atom_sites_solution_hydrogens geom
_atom_sites_solution_primary direct
_atom_sites_solution_secondary difmap
_audit_creation_method SHELXL-97
_cell_angle_alpha 90.00
_cell_angle_beta 90.00
_cell_angle_gamma 90.00
_cell_formula_units_Z 4
_cell_length_a 6.2540(3)
_cell_length_b 10.8365(6)
_cell_length_c 35.4475(19)
_cell_measurement_reflns_used 1680
_cell_measurement_temperature 296(2)
_cell_measurement_theta_max 17.42
_cell_measurement_theta_min 2.97
_cell_volume 2402.3(2)
_computing_cell_refinement 'Bruker SAINT'
_computing_data_collection 'Bruker APEX2'
_computing_data_reduction 'Bruker SAINT'
_computing_molecular_graphics 'Bruker SHELXTL'
_computing_publication_material 'Bruker SHELXTL'
_computing_structure_refinement 'SHELXL-97 (Sheldrick, 2008)'
_computing_structure_solution 'SHELXS-97 (Sheldrick, 2008)'
_diffrn_ambient_temperature 296(2)
_diffrn_measured_fraction_theta_full 0.997
_diffrn_measured_fraction_theta_max 0.997
_diffrn_measurement_device_type 'Bruker APEX-II CCD'
_diffrn_measurement_method '\f and \w scans'
_diffrn_radiation_monochromator graphite
_diffrn_radiation_source 'fine-focus sealed tube'
_diffrn_radiation_type MoK\a
_diffrn_radiation_wavelength 0.71073
_diffrn_reflns_av_R_equivalents 0.0684
_diffrn_reflns_av_sigmaI/netI 0.0908
_diffrn_reflns_limit_h_max 7
_diffrn_reflns_limit_h_min -7
_diffrn_reflns_limit_k_max 11
_diffrn_reflns_limit_k_min -13
_diffrn_reflns_limit_l_max 41
_diffrn_reflns_limit_l_min -42
_diffrn_reflns_number 13043
_diffrn_reflns_theta_full 25.49
_diffrn_reflns_theta_max 25.49
_diffrn_reflns_theta_min 1.97
_exptl_absorpt_coefficient_mu 3.405
_exptl_absorpt_correction_T_max 0.5491
_exptl_absorpt_correction_T_min 0.4831
_exptl_absorpt_correction_type multi-scan
_exptl_crystal_colour colourless
_exptl_crystal_density_diffrn 1.496
_exptl_crystal_density_method 'not measured'
_exptl_crystal_description block
_exptl_crystal_F_000 1044
_exptl_crystal_size_max 0.25
_exptl_crystal_size_mid 0.22
_exptl_crystal_size_min 0.20
_refine_diff_density_max 0.375
_refine_diff_density_min -0.280
_refine_diff_density_rms 0.059
_refine_ls_abs_structure_details 'Flack H D (1983), Acta Cryst. A39, 876-881'
_refine_ls_abs_structure_Flack 0.00
_refine_ls_extinction_coef 0.0017(7)
_refine_ls_extinction_expression Fc^*^=kFc[1+0.001xFc^2^\l^3^/sin(2\q)]^-1/4^
_refine_ls_extinction_method SHELXL
_refine_ls_goodness_of_fit_ref 0.823
_refine_ls_hydrogen_treatment constr
_refine_ls_matrix_type full
_refine_ls_number_parameters 292
_refine_ls_number_reflns 4449
_refine_ls_number_restraints 0
_refine_ls_restrained_S_all 0.823
_refine_ls_R_factor_all 0.1198
_refine_ls_R_factor_gt 0.0441
_refine_ls_shift/su_max 0.000
_refine_ls_shift/su_mean 0.000
_refine_ls_structure_factor_coef Fsqd
_refine_ls_weighting_details 'calc w=1/[\s^2^(Fo^2^)+(0.0833P)^2^+0.0000P] where P=(Fo^2^+2Fc^2^)/3'
_refine_ls_weighting_scheme calc
_refine_ls_wR_factor_gt 0.0996
_refine_ls_wR_factor_ref 0.1372
_reflns_number_gt 2372
_reflns_number_total 4449
_reflns_threshold_expression >2sigma(I)
_cod_data_source_file jo101016g_si_002.cif
_cod_data_source_block p212121
_cod_depositor_comments
;
The following automatic conversions were performed:

'_symmetry_cell_setting' value 'Orthorhombic' changed to
'orthorhombic' according to the built-in table from CIF Core
dictionary named 'cif_core.dic' version 2.4.1 from 2010-06-29.

Automatic conversion script
Id: cif_fix_values 1646 2011-03-28 12:23:43Z adriana 
;
_cod_database_code 4025576

loop_
_symmetry_equiv_pos_as_xyz
'x, y, z'
'-x+1/2, -y, z+1/2'
'-x, y+1/2, -z+1/2'
'x+1/2, -y+1/2, -z'

loop_
_atom_site_label
_atom_site_type_symbol
_atom_site_fract_x
_atom_site_fract_y
_atom_site_fract_z
_atom_site_U_iso_or_equiv
_atom_site_adp_type
_atom_site_occupancy
_atom_site_symmetry_multiplicity
_atom_site_calc_flag
_atom_site_refinement_flags
_atom_site_disorder_assembly
_atom_site_disorder_group
Br1 Br 0.09738(15) 1.16347(7) -0.080234(18) 0.0742(3) Uani 1 1 d . . .
Br2 Br 1.26147(18) 0.71729(9) 0.03156(3) 0.1019(4) Uani 1 1 d . . .
C1 C 1.0885(14) 0.6808(7) 0.07397(19) 0.068(2) Uani 1 1 d . . .
C3 C 0.7731(13) 0.7105(6) 0.11057(19) 0.0575(18) Uani 1 1 d . . .
H3 H 0.6455 0.7523 0.1149 0.069 Uiso 1 1 calc R . .
C2 C 0.8966(14) 0.7403(6) 0.0796(2) 0.0647(19) Uani 1 1 d . . .
H2 H 0.8504 0.8002 0.0627 0.078 Uiso 1 1 calc R . .
C5 C 1.0299(16) 0.5611(7) 0.1288(2) 0.073(3) Uani 1 1 d . . .
H5 H 1.0753 0.5004 0.1456 0.088 Uiso 1 1 calc R . .
C6 C 1.1558(15) 0.5902(8) 0.0986(3) 0.081(3) Uani 1 1 d . . .
H6 H 1.2849 0.5497 0.0947 0.098 Uiso 1 1 calc R . .
C4 C 0.8378(13) 0.6193(6) 0.13504(19) 0.057(2) Uani 1 1 d . . .
C8 C 0.1648(11) 1.1161(5) -0.02978(17) 0.0476(17) Uani 1 1 d . . .
C11 C 0.2700(11) 1.0595(5) 0.04333(16) 0.0445(16) Uani 1 1 d . . .
C10 C 0.0704(11) 1.1071(6) 0.03567(17) 0.0516(17) Uani 1 1 d . . .
H10 H -0.0273 1.1203 0.0550 0.062 Uiso 1 1 calc R . .
C12 C 0.4126(13) 1.0402(6) 0.01427(17) 0.0543(18) Uani 1 1 d . . .
H12 H 0.5458 1.0065 0.0198 0.065 Uiso 1 1 calc R . .
C9 C 0.0173(11) 1.1350(7) -0.00145(18) 0.057(2) Uani 1 1 d . . .
H9 H -0.1173 1.1664 -0.0072 0.068 Uiso 1 1 calc R . .
C7 C 0.3653(13) 1.0686(6) -0.02232(19) 0.062(2) Uani 1 1 d . . .
H7 H 0.4645 1.0564 -0.0415 0.075 Uiso 1 1 calc R . .
O2 O 0.5629(9) 0.6643(5) 0.17740(13) 0.0707(14) Uani 1 1 d . . .
C16 C 0.2558(14) 0.7288(6) 0.21188(19) 0.067(2) Uani 1 1 d . . .
H16A H 0.1646 0.7102 0.2333 0.081 Uiso 1 1 calc R . .
H16B H 0.1728 0.7148 0.1892 0.081 Uiso 1 1 calc R . .
C17 C 0.3177(11) 0.8652(6) 0.21360(17) 0.0503(19) Uani 1 1 d . . .
H17A H 0.3719 0.8835 0.2386 0.060 Uiso 1 1 calc R . .
H17B H 0.4324 0.8801 0.1958 0.060 Uiso 1 1 calc R . .
C15 C 0.4418(15) 0.6408(6) 0.21209(19) 0.073(2) Uani 1 1 d . . .
H15A H 0.5310 0.6549 0.2341 0.087 Uiso 1 1 calc R . .
H15B H 0.3915 0.5562 0.2126 0.087 Uiso 1 1 calc R . .
C13 C 0.7118(14) 0.5827(7) 0.1685(2) 0.064(2) Uani 1 1 d . . .
C18 C 0.1363(11) 0.9518(6) 0.20498(16) 0.0471(17) Uani 1 1 d . . .
O4 O 0.2055(7) 1.0717(4) 0.10826(12) 0.0552(12) Uani 1 1 d . . .
O5 O 0.2146(7) 1.0793(4) 0.20984(10) 0.0486(11) Uani 1 1 d . . .
O3 O 0.4920(9) 0.9647(5) 0.08951(13) 0.0752(16) Uani 1 1 d . . .
C24 C 0.3387(11) 1.0263(6) 0.08232(18) 0.0457(17) Uani 1 1 d . . .
C22 C 0.2468(12) 1.0378(6) 0.14730(16) 0.0447(15) Uani 1 1 d . . .
H22 H 0.3914 1.0055 0.1513 0.054 Uiso 1 1 calc R . .
C21 C 0.0721(11) 0.9525(6) 0.16290(16) 0.0504(17) Uani 1 1 d . . .
H21 H 0.0647 0.8710 0.1510 0.061 Uiso 1 1 calc R . .
C26 C 0.1899(10) 1.1432(6) 0.17437(16) 0.0467(17) Uani 1 1 d . . .
C27 C -0.0468(10) 1.1639(7) 0.1675(2) 0.063(2) Uani 1 1 d . . .
H27A H -0.0697 1.2217 0.1470 0.075 Uiso 1 1 calc R . .
H27B H -0.1171 1.1947 0.1900 0.075 Uiso 1 1 calc R . .
C28 C -0.0459(11) 0.9330(7) 0.23241(19) 0.064(2) Uani 1 1 d . . .
H28A H -0.1188 0.8575 0.2265 0.096 Uiso 1 1 calc R . .
H28B H -0.1440 1.0008 0.2305 0.096 Uiso 1 1 calc R . .
H28C H 0.0095 0.9288 0.2576 0.096 Uiso 1 1 calc R . .
O1 O 0.7420(13) 0.4904(5) 0.18665(16) 0.105(2) Uani 1 1 d . . .
C30 C -0.1284(12) 1.0347(8) 0.1571(2) 0.068(2) Uani 1 1 d . . .
H30A H -0.2442 1.0095 0.1736 0.082 Uiso 1 1 calc R . .
H30B H -0.1772 1.0318 0.1311 0.082 Uiso 1 1 calc R . .
C31 C 0.3314(13) 1.2563(7) 0.1743(2) 0.071(2) Uani 1 1 d . . .
H31A H 0.2828 1.3130 0.1933 0.106 Uiso 1 1 calc R . .
H31B H 0.3251 1.2952 0.1500 0.106 Uiso 1 1 calc R . .
H31C H 0.4761 1.2324 0.1797 0.106 Uiso 1 1 calc R . .

loop_
_atom_site_aniso_label
_atom_site_aniso_U_11
_atom_site_aniso_U_22
_atom_site_aniso_U_33
_atom_site_aniso_U_23
_atom_site_aniso_U_13
_atom_site_aniso_U_12
Br1 0.1019(7) 0.0785(5) 0.0421(4) 0.0049(4) -0.0109(4) 0.0004(5)
Br2 0.0999(8) 0.1039(7) 0.1018(7) -0.0329(5) 0.0213(6) -0.0240(7)
C1 0.071(6) 0.069(5) 0.065(5) -0.022(4) -0.010(4) -0.017(5)
C3 0.066(5) 0.051(4) 0.056(4) 0.002(3) -0.013(4) 0.002(4)
C2 0.075(6) 0.048(4) 0.071(5) -0.004(4) -0.011(5) -0.001(4)
C5 0.085(7) 0.064(5) 0.070(6) -0.010(4) -0.026(5) 0.013(5)
C6 0.076(7) 0.076(6) 0.092(7) -0.028(5) -0.020(5) 0.015(5)
C4 0.072(6) 0.049(4) 0.051(4) -0.011(3) -0.023(4) 0.003(4)
C8 0.065(5) 0.041(4) 0.037(3) -0.003(3) -0.007(3) 0.002(3)
C11 0.045(4) 0.045(4) 0.043(4) -0.003(3) 0.001(3) 0.000(4)
C10 0.047(4) 0.064(4) 0.044(4) 0.000(3) -0.002(3) 0.003(4)
C12 0.056(5) 0.063(4) 0.044(4) -0.001(3) -0.001(4) 0.023(4)
C9 0.050(5) 0.068(5) 0.052(4) 0.007(4) -0.006(4) 0.007(4)
C7 0.068(6) 0.071(5) 0.047(4) 0.001(3) 0.012(4) 0.015(5)
O2 0.094(4) 0.052(3) 0.066(3) 0.012(2) -0.001(3) 0.012(4)
C16 0.091(6) 0.051(4) 0.060(4) 0.003(3) 0.015(4) -0.007(5)
C17 0.054(5) 0.058(5) 0.039(4) 0.000(3) -0.006(3) 0.003(3)
C15 0.106(7) 0.057(5) 0.055(4) 0.017(4) 0.008(4) -0.009(5)
C13 0.094(6) 0.039(4) 0.060(5) -0.001(4) -0.016(5) 0.012(5)
C18 0.047(4) 0.053(4) 0.041(3) 0.002(3) -0.003(3) -0.015(4)
O4 0.052(3) 0.076(3) 0.037(2) 0.007(2) -0.001(2) 0.016(3)
O5 0.054(3) 0.054(3) 0.038(2) -0.0004(19) -0.004(2) -0.010(2)
O3 0.077(4) 0.097(4) 0.052(3) -0.012(3) -0.009(3) 0.046(3)
C24 0.048(5) 0.052(4) 0.037(3) -0.001(3) 0.007(3) 0.006(3)
C22 0.039(4) 0.059(4) 0.036(3) 0.003(3) -0.004(3) 0.006(4)
C21 0.048(4) 0.064(4) 0.039(3) 0.000(3) -0.008(3) -0.016(4)
C26 0.044(4) 0.056(4) 0.039(4) 0.001(3) 0.000(3) 0.001(4)
C27 0.041(5) 0.086(6) 0.062(4) 0.007(4) 0.001(3) 0.013(5)
C28 0.055(5) 0.077(5) 0.060(4) 0.005(4) 0.011(4) -0.015(4)
O1 0.156(6) 0.072(4) 0.087(4) 0.020(3) 0.008(4) 0.034(5)
C30 0.038(5) 0.109(7) 0.058(4) 0.010(4) -0.012(4) -0.001(5)
C31 0.078(6) 0.061(5) 0.073(5) 0.009(4) 0.001(4) 0.001(4)

loop_
_atom_type_symbol
_atom_type_description
_atom_type_scat_dispersion_real
_atom_type_scat_dispersion_imag
_atom_type_scat_source
C C 0.0033 0.0016 'International Tables Vol C Tables 4.2.6.8 and 6.1.1.4'
O O 0.0106 0.0060 'International Tables Vol C Tables 4.2.6.8 and 6.1.1.4'
Br Br -0.2901 2.4595 'International Tables Vol C Tables 4.2.6.8 and 6.1.1.4'
H H 0.0000 0.0000 'International Tables Vol C Tables 4.2.6.8 and 6.1.1.4'

loop_
_geom_angle_atom_site_label_1
_geom_angle_atom_site_label_2
_geom_angle_atom_site_label_3
_geom_angle
_geom_angle_site_symmetry_1
_geom_angle_site_symmetry_3
_geom_angle_publ_flag
C2 C1 C6 120.4(8) . . ?
C2 C1 Br2 121.0(6) . . ?
C6 C1 Br2 118.5(7) . . ?
C2 C3 C4 120.3(8) . . ?
C2 C3 H3 119.9 . . ?
C4 C3 H3 119.9 . . ?
C1 C2 C3 119.6(7) . . ?
C1 C2 H2 120.2 . . ?
C3 C2 H2 120.2 . . ?
C4 C5 C6 121.5(8) . . ?
C4 C5 H5 119.2 . . ?
C6 C5 H5 119.2 . . ?
C5 C6 C1 119.0(8) . . ?
C5 C6 H6 120.5 . . ?
C1 C6 H6 120.5 . . ?
C5 C4 C3 119.1(8) . . ?
C5 C4 C13 118.1(7) . . ?
C3 C4 C13 122.8(7) . . ?
C9 C8 C7 121.5(6) . . ?
C9 C8 Br1 119.7(5) . . ?
C7 C8 Br1 118.7(5) . . ?
C12 C11 C10 119.7(6) . . ?
C12 C11 C24 118.0(6) . . ?
C10 C11 C24 122.3(6) . . ?
C11 C10 C9 119.0(6) . . ?
C11 C10 H10 120.5 . . ?
C9 C10 H10 120.5 . . ?
C11 C12 C7 122.3(7) . . ?
C11 C12 H12 118.8 . . ?
C7 C12 H12 118.8 . . ?
C8 C9 C10 119.8(6) . . ?
C8 C9 H9 120.1 . . ?
C10 C9 H9 120.1 . . ?
C12 C7 C8 117.6(7) . . ?
C12 C7 H7 121.2 . . ?
C8 C7 H7 121.2 . . ?
C13 O2 C15 116.6(5) . . ?
C15 C16 C17 114.6(7) . . ?
C15 C16 H16A 108.6 . . ?
C17 C16 H16A 108.6 . . ?
C15 C16 H16B 108.6 . . ?
C17 C16 H16B 108.6 . . ?
H16A C16 H16B 107.6 . . ?
C18 C17 C16 113.8(6) . . ?
C18 C17 H17A 108.8 . . ?
C16 C17 H17A 108.8 . . ?
C18 C17 H17B 108.8 . . ?
C16 C17 H17B 108.8 . . ?
H17A C17 H17B 107.7 . . ?
O2 C15 C16 106.6(5) . . ?
O2 C15 H15A 110.4 . . ?
C16 C15 H15A 110.4 . . ?
O2 C15 H15B 110.4 . . ?
C16 C15 H15B 110.4 . . ?
H15A C15 H15B 108.6 . . ?
O1 C13 O2 122.5(8) . . ?
O1 C13 C4 124.7(8) . . ?
O2 C13 C4 112.8(6) . . ?
C17 C18 O5 108.1(5) . . ?
C17 C18 C28 110.7(5) . . ?
O5 C18 C28 107.5(5) . . ?
C17 C18 C21 113.3(5) . . ?
O5 C18 C21 101.2(4) . . ?
C28 C18 C21 115.2(6) . . ?
C24 O4 C22 116.8(5) . . ?
C26 O5 C18 108.2(4) . . ?
O3 C24 O4 124.0(6) . . ?
O3 C24 C11 124.3(6) . . ?
O4 C24 C11 111.7(6) . . ?
O4 C22 C21 111.6(5) . . ?
O4 C22 C26 111.5(5) . . ?
C21 C22 C26 93.3(5) . . ?
O4 C22 H22 113.0 . . ?
C21 C22 H22 113.0 . . ?
C26 C22 H22 113.0 . . ?
C30 C21 C22 100.5(5) . . ?
C30 C21 C18 109.9(6) . . ?
C22 C21 C18 99.6(5) . . ?
C30 C21 H21 115.0 . . ?
C22 C21 H21 115.0 . . ?
C18 C21 H21 115.0 . . ?
O5 C26 C31 109.1(5) . . ?
O5 C26 C27 108.4(5) . . ?
C31 C26 C27 116.8(6) . . ?
O5 C26 C22 99.4(5) . . ?
C31 C26 C22 117.9(6) . . ?
C27 C26 C22 103.6(6) . . ?
C26 C27 C30 103.2(6) . . ?
C26 C27 H27A 111.1 . . ?
C30 C27 H27A 111.1 . . ?
C26 C27 H27B 111.1 . . ?
C30 C27 H27B 111.1 . . ?
H27A C27 H27B 109.1 . . ?
C18 C28 H28A 109.5 . . ?
C18 C28 H28B 109.5 . . ?
H28A C28 H28B 109.5 . . ?
C18 C28 H28C 109.5 . . ?
H28A C28 H28C 109.5 . . ?
H28B C28 H28C 109.5 . . ?
C21 C30 C27 102.9(5) . . ?
C21 C30 H30A 111.2 . . ?
C27 C30 H30A 111.2 . . ?
C21 C30 H30B 111.2 . . ?
C27 C30 H30B 111.2 . . ?
H30A C30 H30B 109.1 . . ?
C26 C31 H31A 109.5 . . ?
C26 C31 H31B 109.5 . . ?
H31A C31 H31B 109.5 . . ?
C26 C31 H31C 109.5 . . ?
H31A C31 H31C 109.5 . . ?
H31B C31 H31C 109.5 . . ?

loop_
_geom_bond_atom_site_label_1
_geom_bond_atom_site_label_2
_geom_bond_distance
_geom_bond_site_symmetry_2
_geom_bond_publ_flag
Br1 C8 1.908(6) . ?
Br2 C1 1.894(8) . ?
C1 C2 1.377(11) . ?
C1 C6 1.380(11) . ?
C3 C2 1.380(10) . ?
C3 C4 1.376(9) . ?
C3 H3 0.9300 . ?
C2 H2 0.9300 . ?
C5 C4 1.375(11) . ?
C5 C6 1.365(11) . ?
C5 H5 0.9300 . ?
C6 H6 0.9300 . ?
C4 C13 1.477(10) . ?
C8 C9 1.379(9) . ?
C8 C7 1.382(10) . ?
C11 C12 1.379(9) . ?
C11 C10 1.378(9) . ?
C11 C24 1.492(8) . ?
C10 C9 1.390(8) . ?
C10 H10 0.9300 . ?
C12 C7 1.365(8) . ?
C12 H12 0.9300 . ?
C9 H9 0.9300 . ?
C7 H7 0.9300 . ?
O2 C13 1.323(9) . ?
O2 C15 1.467(8) . ?
C16 C15 1.504(10) . ?
C16 C17 1.530(9) . ?
C16 H16A 0.9700 . ?
C16 H16B 0.9700 . ?
C17 C18 1.503(9) . ?
C17 H17A 0.9700 . ?
C17 H17B 0.9700 . ?
C15 H15A 0.9700 . ?
C15 H15B 0.9700 . ?
C13 O1 1.205(8) . ?
C18 O5 1.476(7) . ?
C18 C28 1.512(9) . ?
C18 C21 1.545(8) . ?
O4 C24 1.335(7) . ?
O4 C22 1.455(7) . ?
O5 C26 1.444(7) . ?
O3 C24 1.195(7) . ?
C22 C21 1.534(9) . ?
C22 C26 1.534(9) . ?
C22 H22 0.9800 . ?
C21 C30 1.552(9) . ?
C21 H21 0.9800 . ?
C26 C31 1.511(9) . ?
C26 C27 1.518(9) . ?
C27 C30 1.534(10) . ?
C27 H27A 0.9700 . ?
C27 H27B 0.9700 . ?
C28 H28A 0.9600 . ?
C28 H28B 0.9600 . ?
C28 H28C 0.9600 . ?
C30 H30A 0.9700 . ?
C30 H30B 0.9700 . ?
C31 H31A 0.9600 . ?
C31 H31B 0.9600 . ?
C31 H31C 0.9600 . ?

loop_
_geom_torsion_atom_site_label_1
_geom_torsion_atom_site_label_2
_geom_torsion_atom_site_label_3
_geom_torsion_atom_site_label_4
_geom_torsion
_geom_torsion_site_symmetry_1
_geom_torsion_site_symmetry_2
_geom_torsion_site_symmetry_3
_geom_torsion_site_symmetry_4
_geom_torsion_publ_flag
C6 C1 C2 C3 1.3(10) . . . . ?
Br2 C1 C2 C3 179.2(5) . . . . ?
C4 C3 C2 C1 -2.0(10) . . . . ?
C4 C5 C6 C1 0.4(12) . . . . ?
C2 C1 C6 C5 -0.4(11) . . . . ?
Br2 C1 C6 C5 -178.5(6) . . . . ?
C6 C5 C4 C3 -1.1(11) . . . . ?
C6 C5 C4 C13 -179.7(7) . . . . ?
C2 C3 C4 C5 1.9(10) . . . . ?
C2 C3 C4 C13 -179.5(7) . . . . ?
C12 C11 C10 C9 -0.2(10) . . . . ?
C24 C11 C10 C9 -179.5(6) . . . . ?
C10 C11 C12 C7 1.2(10) . . . . ?
C24 C11 C12 C7 -179.4(6) . . . . ?
C7 C8 C9 C10 0.6(10) . . . . ?
Br1 C8 C9 C10 -176.4(5) . . . . ?
C11 C10 C9 C8 -0.7(10) . . . . ?
C11 C12 C7 C8 -1.3(10) . . . . ?
C9 C8 C7 C12 0.3(10) . . . . ?
Br1 C8 C7 C12 177.4(5) . . . . ?
C15 C16 C17 C18 167.5(5) . . . . ?
C13 O2 C15 C16 -168.4(6) . . . . ?
C17 C16 C15 O2 -63.8(7) . . . . ?
C15 O2 C13 O1 3.2(11) . . . . ?
C15 O2 C13 C4 -175.0(6) . . . . ?
C5 C4 C13 O1 -15.1(12) . . . . ?
C3 C4 C13 O1 166.3(8) . . . . ?
C5 C4 C13 O2 163.0(6) . . . . ?
C3 C4 C13 O2 -15.5(9) . . . . ?
C16 C17 C18 O5 176.7(5) . . . . ?
C16 C17 C18 C28 59.2(7) . . . . ?
C16 C17 C18 C21 -72.1(7) . . . . ?
C17 C18 O5 C26 120.6(5) . . . . ?
C28 C18 O5 C26 -119.8(5) . . . . ?
C21 C18 O5 C26 1.4(6) . . . . ?
C22 O4 C24 O3 -3.2(9) . . . . ?
C22 O4 C24 C11 175.6(5) . . . . ?
C12 C11 C24 O3 -13.7(10) . . . . ?
C10 C11 C24 O3 165.6(7) . . . . ?
C12 C11 C24 O4 167.5(6) . . . . ?
C10 C11 C24 O4 -13.2(9) . . . . ?
C24 O4 C22 C21 -111.5(6) . . . . ?
C24 O4 C22 C26 145.6(6) . . . . ?
O4 C22 C21 C30 -58.2(6) . . . . ?
C26 C22 C21 C30 56.5(5) . . . . ?
O4 C22 C21 C18 -170.7(5) . . . . ?
C26 C22 C21 C18 -56.0(5) . . . . ?
C17 C18 C21 C30 174.9(5) . . . . ?
O5 C18 C21 C30 -69.7(6) . . . . ?
C28 C18 C21 C30 45.9(7) . . . . ?
C17 C18 C21 C22 -80.2(6) . . . . ?
O5 C18 C21 C22 35.2(6) . . . . ?
C28 C18 C21 C22 150.8(6) . . . . ?
C18 O5 C26 C31 -161.4(5) . . . . ?
C18 O5 C26 C27 70.4(7) . . . . ?
C18 O5 C26 C22 -37.4(6) . . . . ?
O4 C22 C26 O5 171.8(5) . . . . ?
C21 C22 C26 O5 57.0(5) . . . . ?
O4 C22 C26 C31 -70.6(7) . . . . ?
C21 C22 C26 C31 174.6(5) . . . . ?
O4 C22 C26 C27 60.2(7) . . . . ?
C21 C22 C26 C27 -54.7(6) . . . . ?
O5 C26 C27 C30 -73.3(6) . . . . ?
C31 C26 C27 C30 163.0(6) . . . . ?
C22 C26 C27 C30 31.6(7) . . . . ?
C22 C21 C30 C27 -39.4(6) . . . . ?
C18 C21 C30 C27 64.9(7) . . . . ?
C26 C27 C30 C21 4.9(7) . . . . ?

loop_
_cod_related_entry_id
_cod_related_entry_database
_cod_related_entry_code
1 ChemSpider 30659248
